data_7109003
loop_
_publ_author_name
'Dong Liu'
'Jian-Ping Lang'
'Brendan F. Abrahams'

_publ_section_title
;
 Stepwise ligand transformations through [2+2] photodimerization and
 hydrothermal in situ oxidation reactions
;
_journal_name_full Chem.Commun.
_journal_page_first 2682
_journal_paper_doi 10.1039/c3cc39286d
_journal_volume 49
_journal_year 2013
_chemical_formula_moiety 'C34 H24 Cd N2 O6, H2 O'
_chemical_formula_sum 'C34 H26 Cd N2 O7'
_chemical_formula_weight 686.98
_chemical_name_systematic
;
?
;
_space_group_IT_number 2
_symmetry_cell_setting triclinic
_symmetry_space_group_name_Hall '-P 1'
_symmetry_space_group_name_H-M 'P -1'
_atom_sites_solution_hydrogens geom
_atom_sites_solution_primary direct
_atom_sites_solution_secondary difmap
_audit_creation_method SHELXL-97
_cell_angle_alpha 70.96(3)
_cell_angle_beta 70.79(3)
_cell_angle_gamma 66.70(3)
_cell_formula_units_Z 2
_cell_length_a 10.300(2)
_cell_length_b 11.960(2)
_cell_length_c 14.114(3)
_cell_measurement_reflns_used 7033
_cell_measurement_temperature 223(2)
_cell_measurement_theta_max 27.4971
_cell_measurement_theta_min 3.1224
_cell_volume 1468.9(6)
_computing_cell_refinement 'Bruker SMART'
_computing_data_collection 'Bruker SMART'
_computing_data_reduction 'Bruker SAINT'
_computing_molecular_graphics CrystalMaker
_computing_publication_material 'SHELXTL and PLATON (Spek, 2009)'
_computing_structure_refinement SHELXTL
_computing_structure_solution 'SHELXTL (Sheldrick, 2008)'
_diffrn_ambient_temperature 223(2)
_diffrn_measured_fraction_theta_full 0.991
_diffrn_measured_fraction_theta_max 0.991
_diffrn_measurement_device_type 'CCD area detector'
_diffrn_measurement_method 'phi and omega scans'
_diffrn_radiation_monochromator graphite
_diffrn_radiation_source 'fine-focus sealed tube'
_diffrn_radiation_type MoK\a
_diffrn_radiation_wavelength 0.71073
_diffrn_reflns_av_R_equivalents 0.0281
_diffrn_reflns_av_sigmaI/netI 0.0433
_diffrn_reflns_limit_h_max 12
_diffrn_reflns_limit_h_min -11
_diffrn_reflns_limit_k_max 14
_diffrn_reflns_limit_k_min -14
_diffrn_reflns_limit_l_max 16
_diffrn_reflns_limit_l_min -16
_diffrn_reflns_number 12268
_diffrn_reflns_theta_full 25.05
_diffrn_reflns_theta_max 25.05
_diffrn_reflns_theta_min 3.28
_diffrn_standards_decay_% 0
_diffrn_standards_interval_count 0
_diffrn_standards_interval_time 0
_diffrn_standards_number 0
_exptl_absorpt_coefficient_mu 0.797
_exptl_absorpt_correction_T_max 0.8898
_exptl_absorpt_correction_T_min 0.7410
_exptl_absorpt_correction_type multi-scan
_exptl_absorpt_process_details 'Sadabs, (Sheldrick 2000)'
_exptl_crystal_colour yellow
_exptl_crystal_density_diffrn 1.553
_exptl_crystal_density_method 'not measured'
_exptl_crystal_description platelet
_exptl_crystal_F_000 696
_exptl_crystal_size_max 0.35
_exptl_crystal_size_mid 0.35
_exptl_crystal_size_min 0.12
_refine_diff_density_max 0.457
_refine_diff_density_min -0.287
_refine_diff_density_rms 0.062
_refine_ls_extinction_method none
_refine_ls_goodness_of_fit_ref 1.038
_refine_ls_hydrogen_treatment constr
_refine_ls_matrix_type full
_refine_ls_number_parameters 401
_refine_ls_number_reflns 5153
_refine_ls_number_restraints 0
_refine_ls_restrained_S_all 1.038
_refine_ls_R_factor_all 0.0342
_refine_ls_R_factor_gt 0.0282
_refine_ls_shift/su_max 0.001
_refine_ls_shift/su_mean 0.000
_refine_ls_structure_factor_coef Fsqd
_refine_ls_weighting_details 'calc w=1/[\s^2^(Fo^2^)+(0.0337P)^2^+0.0000P] where P=(Fo^2^+2Fc^2^)/3'
_refine_ls_weighting_scheme calc
_refine_ls_wR_factor_gt 0.0610
_refine_ls_wR_factor_ref 0.0633
_reflns_number_gt 4674
_reflns_number_total 5153
_reflns_threshold_expression >2sigma(I)
_cod_data_source_file c3cc39286d.txt
_cod_data_source_block 3
_cod_original_cell_volume 1468.9(5)
_cod_database_code 7109003

loop_
_symmetry_equiv_pos_as_xyz
'x, y, z'
'-x, -y, -z'

loop_
_atom_site_label
_atom_site_type_symbol
_atom_site_fract_x
_atom_site_fract_y
_atom_site_fract_z
_atom_site_U_iso_or_equiv
_atom_site_adp_type
_atom_site_occupancy
_atom_site_symmetry_multiplicity
_atom_site_calc_flag
_atom_site_refinement_flags
Cd1 Cd 0.554434(17) 0.194293(16) 0.537123(12) 0.02333(7) Uani 1 1 d .
N1 N 0.5646(2) 0.33726(18) 0.37858(14) 0.0253(4) Uani 1 1 d .
N2 N 0.5741(2) 1.0167(2) -0.32968(15) 0.0309(5) Uani 1 1 d .
O1 O 0.32117(18) 0.30913(17) 0.61646(13) 0.0361(4) Uani 1 1 d .
O2 O 0.32634(17) 0.18827(16) 0.52554(13) 0.0311(4) Uani 1 1 d .
O3 O -0.1551(2) 0.15247(18) 0.54107(14) 0.0403(5) Uani 1 1 d .
O4 O -0.35479(17) 0.30390(16) 0.58617(12) 0.0320(4) Uani 1 1 d .
O5 O 0.76418(19) 0.60885(16) -0.09214(12) 0.0337(4) Uani 1 1 d .
O6 O 0.6772(2) 0.05290(17) 0.42811(13) 0.0353(4) Uani 1 1 d .
H1W H 0.7663 0.0470 0.4038 0.063(11) Uiso 1 1 d R
H2W H 0.6735 -0.0206 0.4417 0.055(10) Uiso 1 1 d R
O7 O 0.0409(2) -0.0644(2) 0.63841(16) 0.0532(5) Uani 1 1 d .
H3W H -0.0199 0.0053 0.6174 0.117(18) Uiso 1 1 d R
H4W H 0.0734 -0.1078 0.5934 0.097(15) Uiso 1 1 d R
C1 C 0.0947(2) 0.3231(2) 0.59623(17) 0.0250(5) Uani 1 1 d .
C2 C 0.0209(3) 0.4301(3) 0.63486(19) 0.0343(6) Uani 1 1 d .
H2 H 0.0729 0.4694 0.6494 0.041 Uiso 1 1 calc R
C3 C -0.1285(3) 0.4790(3) 0.6520(2) 0.0409(7) Uani 1 1 d .
H3 H -0.1780 0.5520 0.6775 0.049 Uiso 1 1 calc R
C4 C -0.2054(3) 0.4211(2) 0.6317(2) 0.0347(6) Uani 1 1 d .
H4 H -0.3073 0.4539 0.6449 0.042 Uiso 1 1 calc R
C5 C -0.1339(2) 0.3151(2) 0.59232(17) 0.0257(5) Uani 1 1 d .
C6 C 0.0168(2) 0.2670(2) 0.57406(17) 0.0249(5) Uani 1 1 d .
H6 H 0.0664 0.1956 0.5464 0.030 Uiso 1 1 calc R
C7 C 0.2575(3) 0.2702(2) 0.57821(18) 0.0270(6) Uani 1 1 d .
C8 C -0.2195(3) 0.2530(2) 0.57123(17) 0.0272(6) Uani 1 1 d .
C9 C 0.6058(3) 0.4369(2) 0.35798(17) 0.0274(5) Uani 1 1 d .
H9 H 0.6193 0.4568 0.4124 0.033 Uiso 1 1 calc R
C10 C 0.6295(3) 0.5124(2) 0.26037(17) 0.0290(6) Uani 1 1 d .
H10 H 0.6579 0.5820 0.2496 0.035 Uiso 1 1 calc R
C11 C 0.6111(3) 0.4847(2) 0.17890(17) 0.0270(5) Uani 1 1 d .
C12 C 0.5595(3) 0.3859(2) 0.20119(18) 0.0351(6) Uani 1 1 d .
H12 H 0.5390 0.3673 0.1490 0.042 Uiso 1 1 calc R
C13 C 0.5384(3) 0.3151(2) 0.30062(18) 0.0343(6) Uani 1 1 d .
H13 H 0.5039 0.2481 0.3143 0.041 Uiso 1 1 calc R
C14 C 0.4693(3) 1.0077(3) -0.2448(2) 0.0400(7) Uani 1 1 d .
H14 H 0.3806 1.0735 -0.2418 0.048 Uiso 1 1 calc R
C15 C 0.4826(3) 0.9079(3) -0.1608(2) 0.0408(7) Uani 1 1 d .
H15 H 0.4044 0.9067 -0.1029 0.049 Uiso 1 1 calc R
C16 C 0.6128(3) 0.8087(2) -0.16221(18) 0.0325(6) Uani 1 1 d .
C17 C 0.7217(3) 0.8164(2) -0.25244(19) 0.0354(6) Uani 1 1 d .
H17 H 0.8107 0.7510 -0.2584 0.042 Uiso 1 1 calc R
C18 C 0.6986(3) 0.9190(3) -0.33213(19) 0.0364(6) Uani 1 1 d .
H18 H 0.7737 0.9217 -0.3919 0.044 Uiso 1 1 calc R
C19 C 0.4006(3) 0.8270(3) 0.1319(2) 0.0546(8) Uani 1 1 d .
H19 H 0.4845 0.8325 0.1403 0.066 Uiso 1 1 calc R
C20 C 0.2657(4) 0.8987(3) 0.1775(3) 0.0601(9) Uani 1 1 d .
H20 H 0.2589 0.9529 0.2157 0.072 Uiso 1 1 calc R
C21 C 0.1436(4) 0.8912(3) 0.1676(2) 0.0521(8) Uani 1 1 d .
H21 H 0.0517 0.9394 0.1989 0.062 Uiso 1 1 calc R
C22 C 0.1552(4) 0.8136(4) 0.1121(3) 0.0817(13) Uani 1 1 d .
H22 H 0.0707 0.8088 0.1041 0.098 Uiso 1 1 calc R
C23 C 0.2902(4) 0.7408(4) 0.0665(3) 0.0706(11) Uani 1 1 d .
H23 H 0.2958 0.6858 0.0296 0.085 Uiso 1 1 calc R
C24 C 0.4146(3) 0.7479(2) 0.07451(18) 0.0312(6) Uani 1 1 d .
C25 C 1.0053(3) 0.3949(3) -0.0970(2) 0.0415(7) Uani 1 1 d .
H25 H 0.9899 0.4552 -0.1582 0.050 Uiso 1 1 calc R
C26 C 1.1285(3) 0.2908(3) -0.0996(2) 0.0488(8) Uani 1 1 d .
H26 H 1.1952 0.2805 -0.1627 0.059 Uiso 1 1 calc R
C27 C 1.1545(3) 0.2028(3) -0.0115(3) 0.0513(8) Uani 1 1 d .
H27 H 1.2382 0.1320 -0.0139 0.062 Uiso 1 1 calc R
C28 C 1.0565(3) 0.2189(3) 0.0808(2) 0.0498(8) Uani 1 1 d .
H28 H 1.0749 0.1589 0.1416 0.060 Uiso 1 1 calc R
C29 C 0.9325(3) 0.3209(3) 0.0858(2) 0.0417(7) Uani 1 1 d .
H29 H 0.8671 0.3301 0.1496 0.050 Uiso 1 1 calc R
C30 C 0.9032(3) 0.4115(2) -0.00397(19) 0.0350(6) Uani 1 1 d .
C31 C 0.6478(3) 0.5553(2) 0.07068(17) 0.0289(6) Uani 1 1 d .
C32 C 0.5592(3) 0.6734(2) 0.02422(17) 0.0287(6) Uani 1 1 d .
C33 C 0.6352(3) 0.7025(2) -0.07553(18) 0.0295(6) Uani 1 1 d .
C34 C 0.7721(3) 0.5189(2) -0.00190(18) 0.0306(6) Uani 1 1 d .

loop_
_atom_site_aniso_label
_atom_site_aniso_U_11
_atom_site_aniso_U_22
_atom_site_aniso_U_33
_atom_site_aniso_U_23
_atom_site_aniso_U_13
_atom_site_aniso_U_12
Cd1 0.02065(10) 0.02365(12) 0.02453(10) -0.00053(7) -0.00681(7) -0.00863(8)
N1 0.0258(11) 0.0238(12) 0.0253(10) -0.0009(9) -0.0083(9) -0.0087(9)
N2 0.0321(12) 0.0314(13) 0.0276(11) 0.0018(9) -0.0089(10) -0.0138(10)
O1 0.0229(9) 0.0471(12) 0.0462(10) -0.0202(9) -0.0074(8) -0.0119(9)
O2 0.0204(9) 0.0287(10) 0.0445(10) -0.0125(9) -0.0049(8) -0.0069(8)
O3 0.0360(10) 0.0389(12) 0.0564(12) -0.0227(10) -0.0114(9) -0.0124(9)
O4 0.0225(9) 0.0350(11) 0.0412(10) -0.0080(8) -0.0118(8) -0.0089(8)
O5 0.0391(10) 0.0306(10) 0.0272(9) 0.0000(8) -0.0082(8) -0.0120(9)
O6 0.0357(11) 0.0265(11) 0.0414(10) -0.0077(8) -0.0067(9) -0.0095(8)
O7 0.0434(12) 0.0529(14) 0.0549(12) -0.0175(12) -0.0035(11) -0.0091(11)
C1 0.0194(12) 0.0282(14) 0.0272(12) -0.0054(11) -0.0061(10) -0.0074(11)
C2 0.0289(14) 0.0372(16) 0.0456(15) -0.0172(13) -0.0097(12) -0.0122(12)
C3 0.0283(14) 0.0396(17) 0.0616(18) -0.0313(15) -0.0098(13) -0.0022(13)
C4 0.0199(13) 0.0372(16) 0.0486(16) -0.0180(13) -0.0075(12) -0.0044(12)
C5 0.0222(12) 0.0283(14) 0.0272(12) -0.0048(11) -0.0082(10) -0.0080(11)
C6 0.0230(12) 0.0253(14) 0.0265(12) -0.0070(10) -0.0051(10) -0.0075(11)
C7 0.0229(12) 0.0284(15) 0.0280(12) -0.0001(11) -0.0062(11) -0.0112(11)
C8 0.0286(14) 0.0293(15) 0.0247(12) 0.0001(11) -0.0096(11) -0.0126(12)
C9 0.0312(13) 0.0255(14) 0.0271(12) -0.0073(11) -0.0085(11) -0.0082(11)
C10 0.0353(14) 0.0239(14) 0.0287(13) -0.0016(11) -0.0068(11) -0.0143(12)
C11 0.0299(13) 0.0251(14) 0.0237(12) -0.0002(10) -0.0080(10) -0.0094(11)
C12 0.0519(17) 0.0360(16) 0.0257(13) -0.0009(11) -0.0147(12) -0.0227(14)
C13 0.0456(16) 0.0305(15) 0.0352(14) -0.0012(12) -0.0143(13) -0.0216(13)
C14 0.0321(15) 0.0410(17) 0.0398(15) -0.0041(13) -0.0112(13) -0.0063(13)
C15 0.0374(16) 0.0463(18) 0.0303(14) 0.0017(13) -0.0064(13) -0.0146(14)
C16 0.0398(15) 0.0328(15) 0.0291(13) -0.0036(12) -0.0108(12) -0.0162(13)
C17 0.0379(15) 0.0270(15) 0.0357(14) -0.0022(12) -0.0123(13) -0.0057(12)
C18 0.0357(15) 0.0407(17) 0.0297(13) -0.0051(12) -0.0050(12) -0.0133(13)
C19 0.0487(19) 0.056(2) 0.069(2) -0.0300(18) -0.0290(17) -0.0014(16)
C20 0.068(2) 0.051(2) 0.063(2) -0.0279(18) -0.0291(19) 0.0019(18)
C21 0.0508(19) 0.042(2) 0.0510(18) -0.0120(15) 0.0028(15) -0.0134(16)
C22 0.040(2) 0.095(3) 0.130(3) -0.068(3) 0.010(2) -0.032(2)
C23 0.050(2) 0.083(3) 0.102(3) -0.060(2) 0.0057(19) -0.033(2)
C24 0.0387(15) 0.0274(15) 0.0258(12) 0.0005(11) -0.0093(11) -0.0126(12)
C25 0.0465(17) 0.0367(17) 0.0390(15) -0.0050(13) -0.0055(14) -0.0174(14)
C26 0.0386(17) 0.0447(19) 0.0601(19) -0.0170(16) 0.0006(15) -0.0159(15)
C27 0.0385(17) 0.0393(19) 0.075(2) -0.0154(17) -0.0145(17) -0.0082(15)
C28 0.0477(18) 0.0381(18) 0.0594(19) -0.0037(15) -0.0218(16) -0.0076(15)
C29 0.0432(17) 0.0396(17) 0.0372(15) -0.0055(13) -0.0118(13) -0.0087(14)
C30 0.0377(15) 0.0300(15) 0.0396(15) -0.0069(12) -0.0100(12) -0.0132(13)
C31 0.0381(15) 0.0282(15) 0.0239(12) -0.0017(11) -0.0083(11) -0.0165(12)
C32 0.0391(15) 0.0267(15) 0.0249(12) -0.0007(11) -0.0108(11) -0.0164(12)
C33 0.0347(14) 0.0263(14) 0.0275(13) -0.0019(11) -0.0105(11) -0.0106(12)
C34 0.0380(15) 0.0267(14) 0.0288(13) -0.0001(11) -0.0125(12) -0.0131(12)

loop_
_atom_type_symbol
_atom_type_description
_atom_type_scat_dispersion_real
_atom_type_scat_dispersion_imag
_atom_type_scat_source
C C 0.0033 0.0016 'International Tables Vol C Tables 4.2.6.8 and 6.1.1.4'
H H 0.0000 0.0000 'International Tables Vol C Tables 4.2.6.8 and 6.1.1.4'
Cd Cd -0.8075 1.2024 'International Tables Vol C Tables 4.2.6.8 and 6.1.1.4'
N N 0.0061 0.0033 'International Tables Vol C Tables 4.2.6.8 and 6.1.1.4'
O O 0.0106 0.0060 'International Tables Vol C Tables 4.2.6.8 and 6.1.1.4'

loop_
_geom_angle_atom_site_label_1
_geom_angle_atom_site_label_2
_geom_angle_atom_site_label_3
_geom_angle
_geom_angle_site_symmetry_1
_geom_angle_site_symmetry_3
O4 Cd1 N2 101.33(7) 1_655 1_546
O4 Cd1 N1 87.35(7) 1_655 .
N2 Cd1 N1 166.08(7) 1_546 .
O4 Cd1 O1 88.08(6) 1_655 .
N2 Cd1 O1 95.42(8) 1_546 .
N1 Cd1 O1 95.73(7) . .
O4 Cd1 O6 128.45(6) 1_655 .
N2 Cd1 O6 85.10(7) 1_546 .
N1 Cd1 O6 80.98(7) . .
O1 Cd1 O6 142.77(6) . .
O4 Cd1 O2 141.98(6) 1_655 .
N2 Cd1 O2 90.57(7) 1_546 .
N1 Cd1 O2 89.10(7) . .
O1 Cd1 O2 54.66(6) . .
O6 Cd1 O2 88.14(7) . .
O4 Cd1 O3 49.55(6) 1_655 1_655
N2 Cd1 O3 83.68(7) 1_546 1_655
N1 Cd1 O3 94.04(7) . 1_655
O1 Cd1 O3 135.89(6) . 1_655
O6 Cd1 O3 81.26(6) . 1_655
O2 Cd1 O3 168.32(5) . 1_655
C9 N1 C13 117.0(2) . .
C9 N1 Cd1 123.50(15) . .
C13 N1 Cd1 119.28(16) . .
C14 N2 C18 116.2(2) . .
C14 N2 Cd1 122.87(18) . 1_564
C18 N2 Cd1 120.76(16) . 1_564
C7 O1 Cd1 93.72(15) . .
C7 O2 Cd1 89.58(13) . .
C8 O3 Cd1 79.54(14) . 1_455
C8 O4 Cd1 108.16(15) . 1_455
C33 O5 C34 108.01(19) . .
Cd1 O6 H1W 112.8 . .
Cd1 O6 H2W 125.5 . .
H1W O6 H2W 106.1 . .
H3W O7 H4W 109.4 . .
C6 C1 C2 119.3(2) . .
C6 C1 C7 120.9(2) . .
C2 C1 C7 119.8(2) . .
C3 C2 C1 120.2(2) . .
C3 C2 H2 119.9 . .
C1 C2 H2 119.9 . .
C4 C3 C2 120.2(3) . .
C4 C3 H3 119.9 . .
C2 C3 H3 119.9 . .
C3 C4 C5 120.6(2) . .
C3 C4 H4 119.7 . .
C5 C4 H4 119.7 . .
C4 C5 C6 119.1(2) . .
C4 C5 C8 119.8(2) . .
C6 C5 C8 121.1(2) . .
C1 C6 C5 120.7(2) . .
C1 C6 H6 119.6 . .
C5 C6 H6 119.6 . .
O1 C7 O2 121.8(2) . .
O1 C7 C1 118.7(2) . .
O2 C7 C1 119.5(2) . .
O4 C8 O3 122.6(2) . .
O4 C8 C5 117.7(2) . .
O3 C8 C5 119.8(2) . .
N1 C9 C10 123.2(2) . .
N1 C9 H9 118.4 . .
C10 C9 H9 118.4 . .
C11 C10 C9 119.6(2) . .
C11 C10 H10 120.2 . .
C9 C10 H10 120.2 . .
C10 C11 C12 117.3(2) . .
C10 C11 C31 122.1(2) . .
C12 C11 C31 120.6(2) . .
C13 C12 C11 119.5(2) . .
C13 C12 H12 120.3 . .
C11 C12 H12 120.3 . .
N1 C13 C12 123.2(2) . .
N1 C13 H13 118.4 . .
C12 C13 H13 118.4 . .
N2 C14 C15 124.1(3) . .
N2 C14 H14 117.9 . .
C15 C14 H14 117.9 . .
C14 C15 C16 119.5(2) . .
C14 C15 H15 120.2 . .
C16 C15 H15 120.2 . .
C15 C16 C17 116.4(2) . .
C15 C16 C33 122.3(2) . .
C17 C16 C33 121.3(2) . .
C18 C17 C16 120.0(3) . .
C18 C17 H17 120.0 . .
C16 C17 H17 120.0 . .
N2 C18 C17 123.7(2) . .
N2 C18 H18 118.2 . .
C17 C18 H18 118.2 . .
C24 C19 C20 121.4(3) . .
C24 C19 H19 119.3 . .
C20 C19 H19 119.3 . .
C21 C20 C19 120.4(3) . .
C21 C20 H20 119.8 . .
C19 C20 H20 119.8 . .
C22 C21 C20 119.0(3) . .
C22 C21 H21 120.5 . .
C20 C21 H21 120.5 . .
C21 C22 C23 121.0(3) . .
C21 C22 H22 119.5 . .
C23 C22 H22 119.5 . .
C24 C23 C22 121.0(3) . .
C24 C23 H23 119.5 . .
C22 C23 H23 119.5 . .
C23 C24 C19 117.2(3) . .
C23 C24 C32 121.7(3) . .
C19 C24 C32 121.1(2) . .
C26 C25 C30 120.6(3) . .
C26 C25 H25 119.7 . .
C30 C25 H25 119.7 . .
C27 C26 C25 120.8(3) . .
C27 C26 H26 119.6 . .
C25 C26 H26 119.6 . .
C26 C27 C28 119.3(3) . .
C26 C27 H27 120.4 . .
C28 C27 H27 120.4 . .
C29 C28 C27 121.3(3) . .
C29 C28 H28 119.4 . .
C27 C28 H28 119.4 . .
C28 C29 C30 120.3(3) . .
C28 C29 H29 119.9 . .
C30 C29 H29 119.9 . .
C25 C30 C29 117.7(3) . .
C25 C30 C34 120.5(2) . .
C29 C30 C34 121.7(2) . .
C34 C31 C32 107.6(2) . .
C34 C31 C11 126.4(2) . .
C32 C31 C11 126.0(2) . .
C33 C32 C31 106.1(2) . .
C33 C32 C24 127.6(2) . .
C31 C32 C24 126.2(2) . .
O5 C33 C32 109.6(2) . .
O5 C33 C16 115.1(2) . .
C32 C33 C16 135.3(3) . .
C31 C34 O5 108.7(2) . .
C31 C34 C30 135.0(2) . .
O5 C34 C30 116.2(2) . .

loop_
_geom_bond_atom_site_label_1
_geom_bond_atom_site_label_2
_geom_bond_distance
_geom_bond_site_symmetry_2
Cd1 O4 2.2492(16) 1_655
Cd1 N2 2.322(2) 1_546
Cd1 N1 2.331(2) .
Cd1 O1 2.353(2) .
Cd1 O6 2.3562(19) .
Cd1 O2 2.4384(16) .
Cd1 O3 2.8482(19) 1_655
N1 C9 1.332(3) .
N1 C13 1.340(3) .
N2 C14 1.330(3) .
N2 C18 1.350(3) .
N2 Cd1 2.322(2) 1_564
O1 C7 1.256(3) .
O2 C7 1.263(3) .
O3 C8 1.258(3) .
O3 Cd1 2.8482(19) 1_455
O4 C8 1.255(3) .
O4 Cd1 2.2493(16) 1_455
O5 C33 1.365(3) .
O5 C34 1.375(3) .
O6 H1W 0.8500 .
O6 H2W 0.8499 .
O7 H3W 0.8499 .
O7 H4W 0.8501 .
C1 C6 1.385(3) .
C1 C2 1.388(3) .
C1 C7 1.504(3) .
C2 C3 1.380(4) .
C2 H2 0.9400 .
C3 C4 1.378(4) .
C3 H3 0.9400 .
C4 C5 1.382(3) .
C4 H4 0.9400 .
C5 C6 1.391(3) .
C5 C8 1.501(3) .
C6 H6 0.9400 .
C9 C10 1.384(3) .
C9 H9 0.9400 .
C10 C11 1.381(3) .
C10 H10 0.9400 .
C11 C12 1.387(3) .
C11 C31 1.490(3) .
C12 C13 1.379(3) .
C12 H12 0.9400 .
C13 H13 0.9400 .
C14 C15 1.380(4) .
C14 H14 0.9400 .
C15 C16 1.395(4) .
C15 H15 0.9400 .
C16 C17 1.397(4) .
C16 C33 1.450(3) .
C17 C18 1.368(3) .
C17 H17 0.9400 .
C18 H18 0.9400 .
C19 C24 1.374(4) .
C19 C20 1.381(4) .
C19 H19 0.9400 .
C20 C21 1.351(5) .
C20 H20 0.9400 .
C21 C22 1.346(5) .
C21 H21 0.9400 .
C22 C23 1.387(5) .
C22 H22 0.9400 .
C23 C24 1.359(4) .
C23 H23 0.9400 .
C24 C32 1.478(4) .
C25 C26 1.382(4) .
C25 C30 1.402(4) .
C25 H25 0.9400 .
C26 C27 1.367(4) .
C26 H26 0.9400 .
C27 C28 1.378(4) .
C27 H27 0.9400 .
C28 C29 1.375(4) .
C28 H28 0.9400 .
C29 C30 1.402(4) .
C29 H29 0.9400 .
C30 C34 1.449(4) .
C31 C34 1.366(4) .
C31 C32 1.423(3) .
C32 C33 1.373(3) .

loop_
_geom_hbond_atom_site_label_D
_geom_hbond_atom_site_label_H
_geom_hbond_atom_site_label_A
_geom_hbond_distance_DH
_geom_hbond_distance_HA
_geom_hbond_distance_DA
_geom_hbond_angle_DHA
_geom_hbond_site_symmetry_A
O7 H3W O3 0.85 2.00 2.837(3) 166.8 .
O6 H1W O7 0.85 1.95 2.788(3) 167.3 2_656
O6 H2W O2 0.85 1.90 2.754(3) 177.3 2_656
O7 H4W O3 0.85 1.96 2.777(3) 160.0 2_556
